data_4032497
loop_
_publ_author_name
'Kielmann, Marc'
'Flanagan, Keith J.'
'Norvai\<sa, Karolis'
'Intrieri, Daniela'
'Senge, Mathias O.'

_publ_section_title
;
 Synthesis of a Family of Highly Substituted Porphyrin Thioethers via
 Nitro Displacement in
 2,3,7,8,12,13,17,18-Octaethyl-5,10,15,20-tetranitroporphyrin.
;
_journal_issue 10
_journal_name_full 'The Journal of organic chemistry'
_journal_page_first 5122
_journal_page_last 5134
_journal_paper_doi 10.1021/acs.joc.7b00328
_journal_volume 82
_journal_year 2017
_chemical_formula_moiety 'C36 H42 N6 Ni O4'
_chemical_formula_sum 'C36 H42 N6 Ni O4'
_chemical_formula_weight 681.46
_chemical_name_systematic '[2,3,7,8,12,13,17,18-octaethyl-5,10-dinitroporphyrinato] nickel(II)'
_space_group_crystal_system monoclinic
_space_group_IT_number 14
_space_group_name_Hall '-P 2ybc'
_space_group_name_H-M_alt 'P 1 21/c 1'
_symmetry_space_group_name_Hall '-P 2ybc'
_symmetry_space_group_name_H-M 'P 1 21/c 1'
_atom_sites_solution_hydrogens geom
_atom_sites_solution_primary direct
_audit_creation_date 2017-01-03
_audit_creation_method
;
Olex2 1.2
(compiled 2016.11.30 svn.r3356 for OlexSys, GUI svn.r5269)
;
_cell_angle_alpha 90
_cell_angle_beta 93.453(2)
_cell_angle_gamma 90
_cell_formula_units_Z 4
_cell_length_a 9.5646(4)
_cell_length_b 23.0982(9)
_cell_length_c 14.9997(6)
_cell_measurement_reflns_used 9936
_cell_measurement_temperature 100
_cell_measurement_theta_max 68.73
_cell_measurement_theta_min 3.52
_cell_volume 3307.8(2)
_computing_cell_refinement 'SAINT+ Ver. 8.34A (Bruker, 2014)'
_computing_data_collection 'APEX2 Ver. v.7-1 (Bruker, 2014)'
_computing_data_reduction 'SAINT+ Ver. 8.34A (Bruker, 2014)'
_computing_molecular_graphics 'Olex2 (Dolomanov et al., 2009)'
_computing_publication_material 'Olex2 (Dolomanov et al., 2009)'
_computing_structure_refinement 'XL (Sheldrick, 2008)'
_computing_structure_solution 'SHELXT (Sheldrick, 2015)'
_diffrn_ambient_temperature 100.01
_diffrn_detector 'Bruker APEX2 area detector'
_diffrn_detector_area_resol_mean 7.9
_diffrn_detector_type 'CCD area detector'
_diffrn_measured_fraction_theta_full 1.000
_diffrn_measured_fraction_theta_max 1.000
_diffrn_measurement_device 'Kappa diffractometer'
_diffrn_measurement_device_type 'Bruker SMART APEX2 area detector'
_diffrn_measurement_method '\w and \f scans'
_diffrn_radiation_monochromator 'mirror optics'
_diffrn_radiation_probe x-ray
_diffrn_radiation_type CuK\a
_diffrn_radiation_wavelength 1.54178
_diffrn_reflns_av_R_equivalents 0.0883
_diffrn_reflns_av_unetI/netI 0.0416
_diffrn_reflns_Laue_measured_fraction_full 1.000
_diffrn_reflns_Laue_measured_fraction_max 1.000
_diffrn_reflns_limit_h_max 11
_diffrn_reflns_limit_h_min -11
_diffrn_reflns_limit_k_max 27
_diffrn_reflns_limit_k_min -27
_diffrn_reflns_limit_l_max 17
_diffrn_reflns_limit_l_min -18
_diffrn_reflns_number 61642
_diffrn_reflns_point_group_measured_fraction_full 1.000
_diffrn_reflns_point_group_measured_fraction_max 1.000
_diffrn_reflns_theta_full 67.679
_diffrn_reflns_theta_max 67.986
_diffrn_reflns_theta_min 3.518
_diffrn_source 'microfocus sealed X-ray tube'
_diffrn_source_type 'Incoatec I\ms'
_diffrn_standards_number 0
_exptl_absorpt_coefficient_mu 1.243
_exptl_absorpt_correction_T_max 0.7532
_exptl_absorpt_correction_T_min 0.5387
_exptl_absorpt_correction_type multi-scan
_exptl_absorpt_process_details
;
SADABS-2014/5 (Bruker,2014/5) was used for absorption correction.
wR2(int) was 0.1446 before and 0.0910 after correction.
The Ratio of minimum to maximum transmission is 0.7152.
The \l/2 correction factor is 0.00150.
;
_exptl_crystal_colour 'clear light orange'
_exptl_crystal_colour_lustre clear
_exptl_crystal_colour_modifier light
_exptl_crystal_colour_primary orange
_exptl_crystal_density_diffrn 1.368
_exptl_crystal_description Needle
_exptl_crystal_F_000 1440
_exptl_crystal_recrystallization_method
'The material was recrystallised from a mixture of DCM and methanol by solvent layering'
_exptl_crystal_size_max 0.4
_exptl_crystal_size_mid 0.04
_exptl_crystal_size_min 0.01
_refine_diff_density_max 0.564
_refine_diff_density_min -0.616
_refine_diff_density_rms 0.065
_refine_ls_extinction_method none
_refine_ls_goodness_of_fit_ref 1.041
_refine_ls_hydrogen_treatment constr
_refine_ls_matrix_type full
_refine_ls_number_parameters 460
_refine_ls_number_reflns 6026
_refine_ls_number_restraints 0
_refine_ls_restrained_S_all 1.041
_refine_ls_R_factor_all 0.0533
_refine_ls_R_factor_gt 0.0451
_refine_ls_shift/su_max 0.001
_refine_ls_shift/su_mean 0.000
_refine_ls_structure_factor_coef Fsqd
_refine_ls_weighting_details 'w=1/[\s^2^(Fo^2^)+(0.0747P)^2^+1.2844P] where P=(Fo^2^+2Fc^2^)/3'
_refine_ls_weighting_scheme calc
_refine_ls_wR_factor_gt 0.1176
_refine_ls_wR_factor_ref 0.1240
_reflns_Friedel_coverage 0.000
_reflns_number_gt 5142
_reflns_number_total 6026
_reflns_threshold_expression 'I > 2\s(I)'
_cod_data_source_file jo7b00328_si_002.cif
_cod_data_source_block kjf120_a
_cod_depositor_comments 'Adding full bibliography for 4032493--4032500.cif.'
_cod_database_code 4032497
_shelx_space_group_comment
;
The symmetry employed for this shelxl refinement is uniquely defined
by the following loop, which should always be used as a source of
symmetry information in preference to the above space-group names.
They are only intended as comments.
;
_shelx_estimated_absorpt_t_max 0.988
_shelx_estimated_absorpt_t_min 0.636
_olex2_refinement_description
;
1. Fixed Uiso
 At 1.2 times of:
  All C(H) groups, All C(H,H) groups
 At 1.5 times of:
  All C(H,H,H) groups
2. Others
 Sof(N1A)=Sof(O2A)=Sof(O1A)=1-FVAR(1)
 Sof(O1)=Sof(O2)=Sof(N1)=FVAR(1)
3.a Secondary CH2 refined with riding coordinates:
 C21(H21A,H21B), C31(H31A,H31B), C71(H71A,H71B), C81(H81A,H81B), C121(H12A,
 H12B), C131(H13A,H13B), C171(H17A,H17B), C181(H18A,H18B)
3.b Aromatic/amide H refined with riding coordinates:
 C15(H15), C20(H20)
3.c Idealised Me refined as rotating group:
 C22(H22A,H22B,H22C), C32(H32A,H32B,H32C), C72(H72A,H72B,H72C), C82(H82A,H82B,
 H82C), C122(H12C,H12D,H12E), C132(H13C,H13D,H13E), C172(H17C,H17D,H17E),
 C182(H18C,H18D,H18E)
;
_shelx_shelxl_version_number 2014/7
_olex2_diffrn_ambient_temperature_device 'Oxford Cryosystems'
_olex2_exptl_crystal_mounting_method 'The crystal was mounted on a MITIGEN micromount with oil'
_olex2_submission_original_sample_id MK278
_olex2_submission_special_instructions 'No special instructions were received'

loop_
_space_group_symop_operation_xyz
'x, y, z'
'-x, y+1/2, -z+1/2'
'-x, -y, -z'
'x, -y-1/2, z-1/2'

loop_
_atom_site_label
_atom_site_type_symbol
_atom_site_fract_x
_atom_site_fract_y
_atom_site_fract_z
_atom_site_U_iso_or_equiv
_atom_site_adp_type
_atom_site_occupancy
_atom_site_site_symmetry_order
_atom_site_calc_flag
_atom_site_refinement_flags_posn
_atom_site_refinement_flags_occupancy
_atom_site_disorder_assembly
_atom_site_disorder_group
C1 C 0.9526(2) 0.41749(8) 0.47001(14) 0.0236(4) Uani 1 1 d . . . .
C2 C 1.0328(2) 0.36861(9) 0.44174(14) 0.0263(4) Uani 1 1 d . . . .
C3 C 1.0035(2) 0.36205(9) 0.35216(14) 0.0282(4) Uani 1 1 d . . . .
C4 C 0.9096(2) 0.40976(9) 0.32586(13) 0.0255(4) Uani 1 1 d . . . .
C5 C 0.8636(2) 0.42662(10) 0.24057(14) 0.0288(4) Uani 1 1 d . . . .
C6 C 0.7982(2) 0.47766(9) 0.21332(14) 0.0270(4) Uani 1 1 d . . . .
C7 C 0.7819(2) 0.50056(10) 0.12353(15) 0.0298(5) Uani 1 1 d . . . .
C8 C 0.7362(2) 0.55628(10) 0.13073(14) 0.0293(4) Uani 1 1 d . . . .
C9 C 0.7140(2) 0.56576(9) 0.22457(13) 0.0254(4) Uani 1 1 d . . . .
C10 C 0.6457(2) 0.61202(9) 0.26145(13) 0.0249(4) Uani 1 1 d . . . .
C11 C 0.5948(2) 0.61616(8) 0.34564(13) 0.0236(4) Uani 1 1 d . . . .
C12 C 0.4981(2) 0.65907(9) 0.37823(14) 0.0260(4) Uani 1 1 d . . . .
C13 C 0.4619(2) 0.63885(9) 0.45899(14) 0.0246(4) Uani 1 1 d . . . .
C14 C 0.5434(2) 0.58751(8) 0.47814(13) 0.0228(4) Uani 1 1 d . . . .
C15 C 0.5518(2) 0.56141(8) 0.56092(13) 0.0237(4) Uani 1 1 d . . . .
H15 H 0.4825 0.5705 0.6015 0.028 Uiso 1 1 calc R . . .
C16 C 0.6557(2) 0.52278(9) 0.58759(13) 0.0235(4) Uani 1 1 d . . . .
C17 C 0.6872(2) 0.50542(8) 0.67916(14) 0.0242(4) Uani 1 1 d . . . .
C18 C 0.8062(2) 0.47388(9) 0.67997(13) 0.0244(4) Uani 1 1 d . . . .
C19 C 0.8416(2) 0.46894(9) 0.58740(13) 0.0229(4) Uani 1 1 d . . . .
C20 C 0.9426(2) 0.43229(8) 0.55826(14) 0.0245(4) Uani 1 1 d . . . .
H20 H 1.0089 0.4164 0.6012 0.029 Uiso 1 1 calc R . . .
C21 C 1.1213(2) 0.33101(9) 0.50374(15) 0.0308(5) Uani 1 1 d . . . .
H21A H 1.1710 0.3557 0.5493 0.037 Uiso 1 1 calc R . . .
H21B H 1.1929 0.3115 0.4694 0.037 Uiso 1 1 calc R . . .
C22 C 1.0369(3) 0.28502(10) 0.55095(16) 0.0363(5) Uani 1 1 d . . . .
H22A H 0.9922 0.2588 0.5064 0.054 Uiso 1 1 calc GR . . .
H22B H 0.9648 0.3040 0.5844 0.054 Uiso 1 1 calc GR . . .
H22C H 1.0996 0.2629 0.5922 0.054 Uiso 1 1 calc GR . . .
C31 C 1.0579(2) 0.31240(10) 0.29882(16) 0.0355(5) Uani 1 1 d . . . .
H31A H 1.1475 0.2987 0.3280 0.043 Uiso 1 1 calc R . . .
H31B H 1.0772 0.3265 0.2384 0.043 Uiso 1 1 calc R . . .
C32 C 0.9561(3) 0.26175(10) 0.28991(17) 0.0432(6) Uani 1 1 d . . . .
H32A H 0.8707 0.2740 0.2557 0.065 Uiso 1 1 calc GR . . .
H32B H 0.9325 0.2489 0.3494 0.065 Uiso 1 1 calc GR . . .
H32C H 0.9997 0.2298 0.2589 0.065 Uiso 1 1 calc GR . . .
C71 C 0.8026(3) 0.47120(11) 0.03499(15) 0.0360(5) Uani 1 1 d . . . .
H71A H 0.8802 0.4429 0.0428 0.043 Uiso 1 1 calc R . . .
H71B H 0.8297 0.5006 -0.0088 0.043 Uiso 1 1 calc R . . .
C72 C 0.6712(3) 0.44005(12) -0.00167(16) 0.0432(6) Uani 1 1 d . . . .
H72A H 0.6907 0.4202 -0.0573 0.065 Uiso 1 1 calc GR . . .
H72B H 0.5958 0.4683 -0.0134 0.065 Uiso 1 1 calc GR . . .
H72C H 0.6425 0.4116 0.0421 0.065 Uiso 1 1 calc GR . . .
C81 C 0.7224(3) 0.59789(11) 0.05351(15) 0.0371(5) Uani 1 1 d . . . .
H81A H 0.6400 0.6231 0.0601 0.044 Uiso 1 1 calc R . . .
H81B H 0.7070 0.5759 -0.0029 0.044 Uiso 1 1 calc R . . .
C82 C 0.8549(3) 0.63572(12) 0.04894(18) 0.0485(7) Uani 1 1 d . . . .
H82A H 0.8442 0.6616 -0.0028 0.073 Uiso 1 1 calc GR . . .
H82B H 0.9367 0.6108 0.0431 0.073 Uiso 1 1 calc GR . . .
H82C H 0.8679 0.6588 0.1036 0.073 Uiso 1 1 calc GR . . .
C121 C 0.4489(2) 0.71623(9) 0.33954(15) 0.0326(5) Uani 1 1 d . . . .
H12A H 0.3567 0.7258 0.3624 0.039 Uiso 1 1 calc R . . .
H12B H 0.4362 0.7126 0.2738 0.039 Uiso 1 1 calc R . . .
C122 C 0.5512(3) 0.76572(10) 0.36255(19) 0.0477(6) Uani 1 1 d . . . .
H12C H 0.6410 0.7576 0.3370 0.071 Uiso 1 1 calc GR . . .
H12D H 0.5653 0.7692 0.4276 0.071 Uiso 1 1 calc GR . . .
H12E H 0.5127 0.8020 0.3378 0.071 Uiso 1 1 calc GR . . .
C131 C 0.3626(2) 0.66456(9) 0.52202(14) 0.0286(4) Uani 1 1 d . . . .
H13A H 0.3155 0.6328 0.5528 0.034 Uiso 1 1 calc R . . .
H13B H 0.2897 0.6868 0.4871 0.034 Uiso 1 1 calc R . . .
C132 C 0.4343(3) 0.70440(11) 0.59204(18) 0.0432(6) Uani 1 1 d . . . .
H13C H 0.4773 0.7371 0.5622 0.065 Uiso 1 1 calc GR . . .
H13D H 0.5069 0.6828 0.6269 0.065 Uiso 1 1 calc GR . . .
H13E H 0.3649 0.7189 0.6320 0.065 Uiso 1 1 calc GR . . .
C171 C 0.6018(2) 0.52145(10) 0.75645(14) 0.0291(4) Uani 1 1 d . . . .
H17A H 0.6202 0.4930 0.8051 0.035 Uiso 1 1 calc R . . .
H17B H 0.5012 0.5189 0.7371 0.035 Uiso 1 1 calc R . . .
C172 C 0.6326(3) 0.58192(11) 0.79289(16) 0.0465(6) Uani 1 1 d . . . .
H17C H 0.6133 0.6105 0.7454 0.070 Uiso 1 1 calc GR . . .
H17D H 0.7313 0.5844 0.8142 0.070 Uiso 1 1 calc GR . . .
H17E H 0.5731 0.5898 0.8424 0.070 Uiso 1 1 calc GR . . .
C181 C 0.8809(2) 0.44390(9) 0.75749(14) 0.0280(4) Uani 1 1 d . . . .
H18A H 0.8699 0.4667 0.8125 0.034 Uiso 1 1 calc R . . .
H18B H 0.9821 0.4417 0.7474 0.034 Uiso 1 1 calc R . . .
C182 C 0.8239(3) 0.38281(10) 0.77023(16) 0.0358(5) Uani 1 1 d . . . .
H18C H 0.8412 0.3592 0.7177 0.054 Uiso 1 1 calc GR . . .
H18D H 0.7229 0.3848 0.7777 0.054 Uiso 1 1 calc GR . . .
H18E H 0.8710 0.3653 0.8234 0.054 Uiso 1 1 calc GR . . .
N1A N 0.883(4) 0.3802(11) 0.1726(16) 0.042(4) Uani 0.42(5) 1 d . P A 2
N2 N 0.60555(19) 0.66005(8) 0.20000(12) 0.0298(4) Uani 1 1 d . . . .
N21 N 0.87740(17) 0.44250(7) 0.39915(11) 0.0227(3) Uani 1 1 d . . . .
N22 N 0.75565(17) 0.51774(7) 0.27470(11) 0.0245(4) Uani 1 1 d . . . .
N23 N 0.62376(17) 0.57333(7) 0.40878(11) 0.0229(3) Uani 1 1 d . . . .
N24 N 0.74982(17) 0.49996(7) 0.53196(11) 0.0226(3) Uani 1 1 d . . . .
Ni1 Ni 0.75207(3) 0.50846(2) 0.40348(2) 0.02141(12) Uani 1 1 d . . . .
O2A O 0.785(5) 0.3497(6) 0.1491(14) 0.065(5) Uani 0.42(5) 1 d . P A 2
O1A O 0.998(3) 0.3797(19) 0.1414(7) 0.066(7) Uani 0.42(5) 1 d . P A 2
O4 O 0.49359(17) 0.65607(8) 0.15632(11) 0.0373(4) Uani 1 1 d . . . .
O3 O 0.68647(18) 0.70073(7) 0.19667(11) 0.0385(4) Uani 1 1 d . . . .
O1 O 1.0329(9) 0.4052(8) 0.1392(5) 0.045(2) Uani 0.58(5) 1 d . P A 1
O2 O 0.8421(17) 0.3538(6) 0.1362(8) 0.046(2) Uani 0.58(5) 1 d . P A 1
N1 N 0.9181(16) 0.3935(8) 0.1652(10) 0.031(2) Uani 0.58(5) 1 d . P A 1

loop_
_atom_site_aniso_label
_atom_site_aniso_U_11
_atom_site_aniso_U_22
_atom_site_aniso_U_33
_atom_site_aniso_U_23
_atom_site_aniso_U_13
_atom_site_aniso_U_12
C1 0.0222(9) 0.0209(9) 0.0276(10) -0.0014(8) -0.0002(7) -0.0032(7)
C2 0.0232(10) 0.0238(10) 0.0318(11) -0.0014(8) -0.0001(8) -0.0014(8)
C3 0.0265(10) 0.0261(11) 0.0322(11) -0.0043(8) 0.0022(8) 0.0000(8)
C4 0.0255(10) 0.0255(10) 0.0255(10) -0.0043(8) 0.0020(8) -0.0009(8)
C5 0.0288(10) 0.0317(11) 0.0260(11) -0.0080(9) 0.0032(8) 0.0012(8)
C6 0.0258(10) 0.0301(11) 0.0251(10) -0.0036(8) 0.0012(8) -0.0007(8)
C7 0.0295(11) 0.0376(12) 0.0223(11) -0.0022(9) 0.0011(8) -0.0001(9)
C8 0.0289(10) 0.0362(12) 0.0225(10) 0.0010(9) -0.0005(8) -0.0029(9)
C9 0.0254(10) 0.0274(10) 0.0231(10) 0.0022(8) -0.0007(8) -0.0036(8)
C10 0.0269(10) 0.0230(10) 0.0244(10) 0.0046(8) -0.0019(8) -0.0024(8)
C11 0.0239(9) 0.0205(9) 0.0257(10) 0.0010(8) -0.0027(7) -0.0038(7)
C12 0.0269(10) 0.0218(10) 0.0285(10) -0.0001(8) -0.0046(8) -0.0021(8)
C13 0.0234(9) 0.0218(10) 0.0282(10) -0.0028(8) -0.0027(8) -0.0024(7)
C14 0.0230(9) 0.0212(10) 0.0240(10) -0.0022(7) -0.0008(7) -0.0041(7)
C15 0.0227(9) 0.0232(10) 0.0250(10) -0.0027(8) 0.0003(7) -0.0029(7)
C16 0.0239(10) 0.0225(9) 0.0241(10) 0.0000(8) 0.0002(8) -0.0041(8)
C17 0.0279(10) 0.0222(9) 0.0223(10) -0.0008(7) 0.0010(8) -0.0030(8)
C18 0.0263(10) 0.0233(10) 0.0231(10) -0.0007(8) -0.0013(8) -0.0054(8)
C19 0.0217(9) 0.0225(9) 0.0242(10) 0.0003(8) -0.0008(7) -0.0041(7)
C20 0.0237(9) 0.0228(9) 0.0264(10) 0.0004(8) -0.0026(8) -0.0025(8)
C21 0.0275(10) 0.0287(11) 0.0356(12) -0.0047(9) -0.0021(9) 0.0048(8)
C22 0.0412(12) 0.0317(12) 0.0351(12) 0.0043(9) -0.0035(10) 0.0067(10)
C31 0.0410(12) 0.0302(12) 0.0355(12) -0.0072(9) 0.0030(9) 0.0070(10)
C32 0.0634(16) 0.0294(12) 0.0367(13) -0.0077(10) 0.0026(11) 0.0000(11)
C71 0.0420(13) 0.0436(13) 0.0228(11) -0.0040(9) 0.0048(9) 0.0059(10)
C72 0.0512(15) 0.0487(15) 0.0287(12) -0.0101(10) -0.0057(10) 0.0060(12)
C81 0.0485(14) 0.0410(13) 0.0217(11) 0.0034(9) 0.0020(9) 0.0008(10)
C82 0.0604(17) 0.0480(15) 0.0390(14) 0.0097(12) 0.0190(12) -0.0048(13)
C121 0.0395(12) 0.0245(11) 0.0336(12) 0.0044(9) 0.0017(9) 0.0058(9)
C122 0.0708(18) 0.0221(11) 0.0501(15) 0.0037(10) 0.0041(13) -0.0043(11)
C131 0.0271(10) 0.0265(10) 0.0321(11) -0.0006(8) 0.0011(8) 0.0032(8)
C132 0.0490(14) 0.0366(13) 0.0448(14) -0.0161(11) 0.0102(11) -0.0034(11)
C171 0.0298(11) 0.0340(11) 0.0235(10) 0.0012(8) 0.0029(8) 0.0021(9)
C172 0.0713(18) 0.0405(14) 0.0284(12) -0.0083(10) 0.0085(11) 0.0053(13)
C181 0.0281(10) 0.0310(11) 0.0244(10) -0.0010(8) -0.0031(8) 0.0002(8)
C182 0.0439(13) 0.0316(12) 0.0313(12) 0.0058(9) -0.0024(9) 0.0018(10)
N1A 0.065(12) 0.031(8) 0.029(5) 0.005(5) 0.002(7) 0.009(7)
N2 0.0348(10) 0.0286(9) 0.0259(9) 0.0055(7) 0.0020(7) 0.0013(8)
N21 0.0234(8) 0.0221(8) 0.0226(8) -0.0015(6) 0.0013(6) -0.0020(6)
N22 0.0233(8) 0.0249(9) 0.0251(9) -0.0022(7) 0.0008(6) -0.0013(6)
N23 0.0255(8) 0.0206(8) 0.0223(8) -0.0001(6) -0.0004(6) -0.0020(6)
N24 0.0223(8) 0.0203(8) 0.0250(9) -0.0013(6) 0.0006(7) -0.0020(6)
Ni1 0.0243(2) 0.01981(19) 0.0201(2) -0.00046(12) 0.00092(13) -0.00027(12)
O2A 0.113(15) 0.038(3) 0.040(5) -0.011(3) -0.023(7) -0.008(7)
O1A 0.074(9) 0.095(15) 0.032(3) 0.002(5) 0.015(4) 0.051(11)
O4 0.0356(9) 0.0436(9) 0.0317(8) 0.0075(7) -0.0063(7) 0.0021(7)
O3 0.0454(9) 0.0293(8) 0.0412(9) 0.0083(7) 0.0059(7) -0.0066(7)
O1 0.043(3) 0.059(5) 0.0325(19) 0.008(2) 0.0130(17) 0.020(3)
O2 0.067(6) 0.035(3) 0.036(3) -0.012(2) -0.011(3) 0.010(3)
N1 0.042(5) 0.032(6) 0.019(3) -0.002(3) 0.001(3) 0.009(4)

loop_
_atom_type_symbol
_atom_type_description
_atom_type_scat_dispersion_real
_atom_type_scat_dispersion_imag
_atom_type_scat_source
C C 0.0181 0.0091 'International Tables Vol C Tables 4.2.6.8 and 6.1.1.4'
H H 0.0000 0.0000 'International Tables Vol C Tables 4.2.6.8 and 6.1.1.4'
N N 0.0311 0.0180 'International Tables Vol C Tables 4.2.6.8 and 6.1.1.4'
Ni Ni -3.0029 0.5091 'International Tables Vol C Tables 4.2.6.8 and 6.1.1.4'
O O 0.0492 0.0322 'International Tables Vol C Tables 4.2.6.8 and 6.1.1.4'

loop_
_geom_angle_atom_site_label_1
_geom_angle_atom_site_label_2
_geom_angle_atom_site_label_3
_geom_angle
C20 C1 C2 123.08(19)
N21 C1 C2 111.36(17)
N21 C1 C20 125.21(18)
C1 C2 C21 124.21(19)
C3 C2 C1 107.18(18)
C3 C2 C21 128.46(19)
C2 C3 C4 105.56(18)
C2 C3 C31 123.4(2)
C4 C3 C31 131.0(2)
C5 C4 C3 128.17(19)
C5 C4 N21 120.48(19)
N21 C4 C3 111.11(18)
C4 C5 C6 128.7(2)
C4 C5 N1A 112.5(8)
C4 C5 N1 116.9(6)
C6 C5 N1A 118.7(8)
C6 C5 N1 112.8(6)
C5 C6 C7 127.4(2)
N22 C6 C5 121.26(19)
N22 C6 C7 110.80(19)
C6 C7 C71 129.8(2)
C8 C7 C6 106.74(19)
C8 C7 C71 123.4(2)
C7 C8 C9 106.55(19)
C7 C8 C81 123.7(2)
C9 C8 C81 129.7(2)
C10 C9 C8 127.11(19)
C10 C9 N22 121.88(18)
N22 C9 C8 110.57(18)
C9 C10 N2 116.17(18)
C11 C10 C9 128.19(18)
C11 C10 N2 115.13(18)
C10 C11 C12 128.12(19)
C10 C11 N23 120.49(18)
N23 C11 C12 111.13(17)
C11 C12 C121 130.98(19)
C13 C12 C11 105.38(18)
C13 C12 C121 123.6(2)
C12 C13 C14 107.23(18)
C12 C13 C131 128.94(19)
C14 C13 C131 123.76(18)
C15 C14 C13 122.81(19)
N23 C14 C13 111.57(17)
N23 C14 C15 125.07(19)
C14 C15 H15 118.4
C16 C15 C14 123.16(19)
C16 C15 H15 118.4
C15 C16 C17 124.18(19)
N24 C16 C15 124.19(19)
N24 C16 C17 111.40(18)
C16 C17 C171 124.90(19)
C18 C17 C16 106.61(18)
C18 C17 C171 128.48(19)
C17 C18 C19 106.15(18)
C17 C18 C181 128.23(19)
C19 C18 C181 125.32(18)
C20 C19 C18 124.07(19)
N24 C19 C18 111.13(17)
N24 C19 C20 124.33(18)
C1 C20 H20 118.4
C19 C20 C1 123.30(19)
C19 C20 H20 118.4
C2 C21 H21A 108.9
C2 C21 H21B 108.9
C2 C21 C22 113.23(18)
H21A C21 H21B 107.7
C22 C21 H21A 108.9
C22 C21 H21B 108.9
C21 C22 H22A 109.5
C21 C22 H22B 109.5
C21 C22 H22C 109.5
H22A C22 H22B 109.5
H22A C22 H22C 109.5
H22B C22 H22C 109.5
C3 C31 H31A 109.0
C3 C31 H31B 109.0
C3 C31 C32 113.06(19)
H31A C31 H31B 107.8
C32 C31 H31A 109.0
C32 C31 H31B 109.0
C31 C32 H32A 109.5
C31 C32 H32B 109.5
C31 C32 H32C 109.5
H32A C32 H32B 109.5
H32A C32 H32C 109.5
H32B C32 H32C 109.5
C7 C71 H71A 109.1
C7 C71 H71B 109.1
C7 C71 C72 112.32(19)
H71A C71 H71B 107.9
C72 C71 H71A 109.1
C72 C71 H71B 109.1
C71 C72 H72A 109.5
C71 C72 H72B 109.5
C71 C72 H72C 109.5
H72A C72 H72B 109.5
H72A C72 H72C 109.5
H72B C72 H72C 109.5
C8 C81 H81A 109.4
C8 C81 H81B 109.4
C8 C81 C82 111.2(2)
H81A C81 H81B 108.0
C82 C81 H81A 109.4
C82 C81 H81B 109.4
C81 C82 H82A 109.5
C81 C82 H82B 109.5
C81 C82 H82C 109.5
H82A C82 H82B 109.5
H82A C82 H82C 109.5
H82B C82 H82C 109.5
C12 C121 H12A 109.0
C12 C121 H12B 109.0
C12 C121 C122 112.76(19)
H12A C121 H12B 107.8
C122 C121 H12A 109.0
C122 C121 H12B 109.0
C121 C122 H12C 109.5
C121 C122 H12D 109.5
C121 C122 H12E 109.5
H12C C122 H12D 109.5
H12C C122 H12E 109.5
H12D C122 H12E 109.5
C13 C131 H13A 108.9
C13 C131 H13B 108.9
C13 C131 C132 113.36(18)
H13A C131 H13B 107.7
C132 C131 H13A 108.9
C132 C131 H13B 108.9
C131 C132 H13C 109.5
C131 C132 H13D 109.5
C131 C132 H13E 109.5
H13C C132 H13D 109.5
H13C C132 H13E 109.5
H13D C132 H13E 109.5
C17 C171 H17A 108.8
C17 C171 H17B 108.8
C17 C171 C172 113.58(19)
H17A C171 H17B 107.7
C172 C171 H17A 108.8
C172 C171 H17B 108.8
C171 C172 H17C 109.5
C171 C172 H17D 109.5
C171 C172 H17E 109.5
H17C C172 H17D 109.5
H17C C172 H17E 109.5
H17D C172 H17E 109.5
C18 C181 H18A 109.3
C18 C181 H18B 109.3
C18 C181 C182 111.53(17)
H18A C181 H18B 108.0
C182 C181 H18A 109.3
C182 C181 H18B 109.3
C181 C182 H18C 109.5
C181 C182 H18D 109.5
C181 C182 H18E 109.5
H18C C182 H18D 109.5
H18C C182 H18E 109.5
H18D C182 H18E 109.5
O2A N1A C5 119.4(16)
O2A N1A O1A 126(2)
O1A N1A C5 114.8(15)
O4 N2 C10 117.59(17)
O3 N2 C10 117.50(17)
O3 N2 O4 124.91(19)
C1 N21 C4 104.70(16)
C1 N21 Ni1 126.80(13)
C4 N21 Ni1 128.49(14)
C6 N22 C9 105.13(17)
C6 N22 Ni1 127.59(14)
C9 N22 Ni1 127.27(14)
C11 N23 Ni1 128.59(14)
C14 N23 C11 104.48(16)
C14 N23 Ni1 126.91(14)
C16 N24 C19 104.57(17)
C16 N24 Ni1 127.86(14)
C19 N24 Ni1 127.57(14)
N21 Ni1 N22 90.31(7)
N23 Ni1 N21 178.78(7)
N23 Ni1 N22 90.26(7)
N24 Ni1 N21 89.86(7)
N24 Ni1 N22 179.37(7)
N24 Ni1 N23 89.58(7)
O1 N1 C5 119.6(11)
O1 N1 O2 125.2(13)
O2 N1 C5 115.1(9)

loop_
_geom_bond_atom_site_label_1
_geom_bond_atom_site_label_2
_geom_bond_distance
C1 C2 1.443(3)
C1 C20 1.376(3)
C1 N21 1.374(3)
C2 C3 1.364(3)
C2 C21 1.497(3)
C3 C4 1.461(3)
C3 C31 1.508(3)
C4 C5 1.383(3)
C4 N21 1.384(3)
C5 C6 1.384(3)
C5 N1A 1.50(3)
C5 N1 1.486(16)
C6 C7 1.447(3)
C6 N22 1.384(3)
C7 C8 1.366(3)
C7 C71 1.515(3)
C8 C9 1.453(3)
C8 C81 1.505(3)
C9 C10 1.385(3)
C9 N22 1.385(3)
C10 C11 1.384(3)
C10 N2 1.478(3)
C11 C12 1.460(3)
C11 N23 1.386(3)
C12 C13 1.363(3)
C12 C121 1.506(3)
C13 C14 1.439(3)
C13 C131 1.502(3)
C14 C15 1.378(3)
C14 N23 1.370(3)
C15 H15 0.9500
C15 C16 1.377(3)
C16 C17 1.445(3)
C16 N24 1.370(3)
C17 C18 1.351(3)
C17 C171 1.504(3)
C18 C19 1.453(3)
C18 C181 1.497(3)
C19 C20 1.376(3)
C19 N24 1.374(3)
C20 H20 0.9500
C21 H21A 0.9900
C21 H21B 0.9900
C21 C22 1.534(3)
C22 H22A 0.9800
C22 H22B 0.9800
C22 H22C 0.9800
C31 H31A 0.9900
C31 H31B 0.9900
C31 C32 1.523(3)
C32 H32A 0.9800
C32 H32B 0.9800
C32 H32C 0.9800
C71 H71A 0.9900
C71 H71B 0.9900
C71 C72 1.522(3)
C72 H72A 0.9800
C72 H72B 0.9800
C72 H72C 0.9800
C81 H81A 0.9900
C81 H81B 0.9900
C81 C82 1.544(4)
C82 H82A 0.9800
C82 H82B 0.9800
C82 H82C 0.9800
C121 H12A 0.9900
C121 H12B 0.9900
C121 C122 1.531(3)
C122 H12C 0.9800
C122 H12D 0.9800
C122 H12E 0.9800
C131 H13A 0.9900
C131 H13B 0.9900
C131 C132 1.528(3)
C132 H13C 0.9800
C132 H13D 0.9800
C132 H13E 0.9800
C171 H17A 0.9900
C171 H17B 0.9900
C171 C172 1.522(3)
C172 H17C 0.9800
C172 H17D 0.9800
C172 H17E 0.9800
C181 H18A 0.9900
C181 H18B 0.9900
C181 C182 1.529(3)
C182 H18C 0.9800
C182 H18D 0.9800
C182 H18E 0.9800
N1A O2A 1.21(2)
N1A O1A 1.22(2)
N2 O4 1.225(2)
N2 O3 1.220(2)
N21 Ni1 1.9422(17)
N22 Ni1 1.9458(17)
N23 Ni1 1.9414(17)
N24 Ni1 1.9386(17)
O1 N1 1.217(15)
O2 N1 1.233(17)

loop_
_geom_torsion_atom_site_label_1
_geom_torsion_atom_site_label_2
_geom_torsion_atom_site_label_3
_geom_torsion_atom_site_label_4
_geom_torsion
C1 C2 C3 C4 2.8(2)
C1 C2 C3 C31 -174.76(19)
C1 C2 C21 C22 81.0(3)
C2 C1 C20 C19 -163.41(19)
C2 C1 N21 C4 -0.1(2)
C2 C1 N21 Ni1 179.01(13)
C2 C3 C4 C5 171.2(2)
C2 C3 C4 N21 -3.1(2)
C2 C3 C31 C32 93.6(3)
C3 C2 C21 C22 -94.0(3)
C3 C4 C5 C6 -165.8(2)
C3 C4 C5 N1A 17.8(15)
C3 C4 C5 N1 -1.6(9)
C3 C4 N21 C1 1.9(2)
C3 C4 N21 Ni1 -177.18(13)
C4 C3 C31 C32 -83.3(3)
C4 C5 C6 C7 163.5(2)
C4 C5 C6 N22 -7.4(4)
C4 C5 N1A O2A 98.3(17)
C4 C5 N1A O1A -86.4(14)
C4 C5 N1 O1 -82.1(11)
C4 C5 N1 O2 95.2(11)
C5 C4 N21 C1 -172.91(19)
C5 C4 N21 Ni1 8.0(3)
C5 C6 C7 C8 -168.4(2)
C5 C6 C7 C71 14.1(4)
C5 C6 N22 C9 171.78(19)
C5 C6 N22 Ni1 -9.1(3)
C6 C5 N1A O2A -78(2)
C6 C5 N1A O1A 97(2)
C6 C5 N1 O1 84.6(11)
C6 C5 N1 O2 -98.1(12)
C6 C7 C8 C9 -4.5(2)
C6 C7 C8 C81 172.5(2)
C6 C7 C71 C72 86.8(3)
C7 C6 N22 C9 -0.5(2)
C7 C6 N22 Ni1 178.59(14)
C7 C8 C9 C10 -168.0(2)
C7 C8 C9 N22 4.4(2)
C7 C8 C81 C82 -94.6(3)
C8 C7 C71 C72 -90.3(3)
C8 C9 C10 C11 163.7(2)
C8 C9 C10 N2 -7.6(3)
C8 C9 N22 C6 -2.3(2)
C8 C9 N22 Ni1 178.57(13)
C9 C8 C81 C82 81.6(3)
C9 C10 C11 C12 -165.8(2)
C9 C10 C11 N23 7.8(3)
C9 C10 N2 O4 85.8(2)
C9 C10 N2 O3 -94.2(2)
C10 C9 N22 C6 170.60(19)
C10 C9 N22 Ni1 -8.5(3)
C10 C11 C12 C13 169.7(2)
C10 C11 C12 C121 -13.8(4)
C10 C11 N23 C14 -172.39(18)
C10 C11 N23 Ni1 9.0(3)
C11 C10 N2 O4 -86.6(2)
C11 C10 N2 O3 93.3(2)
C11 C12 C13 C14 4.5(2)
C11 C12 C13 C131 -178.51(19)
C11 C12 C121 C122 -83.4(3)
C12 C11 N23 C14 2.2(2)
C12 C11 N23 Ni1 -176.42(13)
C12 C13 C14 C15 168.39(18)
C12 C13 C14 N23 -3.5(2)
C12 C13 C131 C132 -92.2(3)
C13 C12 C121 C122 92.6(3)
C13 C14 C15 C16 -161.90(19)
C13 C14 N23 C11 0.7(2)
C13 C14 N23 Ni1 179.38(13)
C14 C13 C131 C132 84.2(3)
C14 C15 C16 C17 164.64(19)
C14 C15 C16 N24 -9.4(3)
C15 C14 N23 C11 -170.97(18)
C15 C14 N23 Ni1 7.7(3)
C15 C16 C17 C18 -171.72(19)
C15 C16 C17 C171 7.3(3)
C15 C16 N24 C19 173.96(19)
C15 C16 N24 Ni1 -6.8(3)
C16 C17 C18 C19 -3.7(2)
C16 C17 C18 C181 -177.57(19)
C16 C17 C171 C172 -81.0(3)
C17 C16 N24 C19 -0.7(2)
C17 C16 N24 Ni1 178.49(13)
C17 C18 C19 C20 -168.93(19)
C17 C18 C19 N24 3.5(2)
C17 C18 C181 C182 87.3(3)
C18 C17 C171 C172 97.8(3)
C18 C19 C20 C1 163.73(19)
C18 C19 N24 C16 -1.7(2)
C18 C19 N24 Ni1 179.12(13)
C19 C18 C181 C182 -85.5(2)
C20 C1 C2 C3 171.62(19)
C20 C1 C2 C21 -4.2(3)
C20 C1 N21 C4 -173.37(19)
C20 C1 N21 Ni1 5.7(3)
C20 C19 N24 C16 170.79(19)
C20 C19 N24 Ni1 -8.4(3)
C21 C2 C3 C4 178.5(2)
C21 C2 C3 C31 0.9(4)
C31 C3 C4 C5 -11.4(4)
C31 C3 C4 N21 174.3(2)
C71 C7 C8 C9 173.2(2)
C71 C7 C8 C81 -9.9(3)
C81 C8 C9 C10 15.3(4)
C81 C8 C9 N22 -172.3(2)
C121 C12 C13 C14 -172.30(19)
C121 C12 C13 C131 4.6(3)
C131 C13 C14 C15 -8.7(3)
C131 C13 C14 N23 179.32(18)
C171 C17 C18 C19 177.3(2)
C171 C17 C18 C181 3.4(4)
C181 C18 C19 C20 5.1(3)
C181 C18 C19 N24 177.62(18)
N1A C5 C6 C7 -20.3(16)
N1A C5 C6 N22 168.7(16)
N2 C10 C11 C12 5.5(3)
N2 C10 C11 N23 179.10(17)
N21 C1 C2 C3 -1.9(2)
N21 C1 C2 C21 -177.71(18)
N21 C1 C20 C19 9.1(3)
N21 C4 C5 C6 8.0(3)
N21 C4 C5 N1A -168.3(15)
N21 C4 C5 N1 172.2(8)
N22 C6 C7 C8 3.3(2)
N22 C6 C7 C71 -174.2(2)
N22 C9 C10 C11 -7.9(3)
N22 C9 C10 N2 -179.21(17)
N23 C11 C12 C13 -4.4(2)
N23 C11 C12 C121 172.2(2)
N23 C14 C15 C16 8.9(3)
N24 C16 C17 C18 3.0(2)
N24 C16 C17 C171 -178.00(18)
N24 C19 C20 C1 -7.8(3)
N1 C5 C6 C7 -1.2(8)
N1 C5 C6 N22 -172.2(8)
